data_7157138
loop_
_publ_author_name
'Tazi, Mehdi'
'Erb, William'
'Roisnel, Thierry'
'Dorcet, Vincent'
'Mongin, Florence'
'Low, Paul J.'

_publ_section_title
;
 From ferrocene to fluorine-containing penta-substituted derivatives and
 all points in-between; or, how to increase the available chemical space.
;
_journal_issue 42
_journal_name_full 'Organic &amp; biomolecular chemistry'
_journal_page_first 9352
_journal_page_last 9359
_journal_paper_doi 10.1039/c9ob01885a
_journal_volume 17
_journal_year 2019
_chemical_compound_source 'synthesis as described'
_chemical_formula_moiety 'C21 H24 F Fe I O2 Si'
_chemical_formula_sum 'C21 H24 F Fe I O2 Si'
_chemical_formula_weight 538.24
_space_group_crystal_system triclinic
_space_group_IT_number 2
_space_group_name_Hall '-P 1'
_space_group_name_H-M_alt 'P -1'
_symmetry_space_group_name_Hall '-P 1'
_symmetry_space_group_name_H-M 'P -1'
_atom_sites_solution_hydrogens geom
_atom_sites_solution_primary dual
_atom_sites_solution_secondary difmap
_audit_update_record
;
2019-07-08 deposited with the CCDC.    2019-10-08 downloaded from the CCDC.
;
_cell_angle_alpha 86.069(8)
_cell_angle_beta 84.834(9)
_cell_angle_gamma 82.271(8)
_cell_formula_units_Z 2
_cell_length_a 8.514(2)
_cell_length_b 10.875(3)
_cell_length_c 11.472(3)
_cell_measurement_reflns_used 8808
_cell_measurement_temperature 150
_cell_measurement_theta_max 27.5345
_cell_measurement_theta_min 2.4221
_cell_measurement_wavelength 0.71073
_cell_volume 1046.5(5)
_computing_cell_refinement 'APEX3 (Bruker, 2015)'
_computing_data_collection 'SAINT (Bruker, 2014)'
_computing_data_reduction 'SAINT (Bruker, 2014)'
_computing_molecular_graphics 'SXGRAPH (L. Farrugia, 1999), Mercury (CSD, 2016)'
_computing_publication_material 'CRYSCALC (T. Roisnel, local program, 2019)'
_computing_structure_refinement 'SHELXL-2018_3 (Sheldrick, 2018)'
_computing_structure_solution 'SHELXT (G. Sheldrick, 2015)'
_diffrn_ambient_temperature 150
_diffrn_detector '(CMOS) PHOTON 100'
_diffrn_detector_area_resol_mean 10.4167
_diffrn_measured_fraction_theta_full 0.998
_diffrn_measured_fraction_theta_max 0.994
_diffrn_measurement_device_type 'D8 VENTURE Bruker AXS'
_diffrn_measurement_method 'rotation images'
_diffrn_radiation_monochromator 'multilayer monochromator'
_diffrn_radiation_probe x-ray
_diffrn_radiation_source 'Incoatec microfocus sealed tube'
_diffrn_radiation_type MoK\a
_diffrn_radiation_wavelength 0.71073
_diffrn_reflns_av_R_equivalents 0.0347
_diffrn_reflns_av_unetI/netI 0.0289
_diffrn_reflns_limit_h_max 11
_diffrn_reflns_limit_h_min -11
_diffrn_reflns_limit_k_max 14
_diffrn_reflns_limit_k_min -12
_diffrn_reflns_limit_l_max 14
_diffrn_reflns_limit_l_min -14
_diffrn_reflns_number 20001
_diffrn_reflns_theta_full 25.242
_diffrn_reflns_theta_max 27.542
_diffrn_reflns_theta_min 2.422
_diffrn_source_current 1.0
_diffrn_source_voltage 50.0
_exptl_absorpt_coefficient_mu 2.274
_exptl_absorpt_correction_T_max 0.579
_exptl_absorpt_correction_T_min 0.474
_exptl_absorpt_correction_type multi-scan
_exptl_absorpt_process_details
;
  [Sheldrick, G.M. (2014). SADABS Bruker AXS Inc., Madison, Wisconsin, USA]
;
_exptl_crystal_colour orange
_exptl_crystal_density_diffrn 1.708
_exptl_crystal_description prism
_exptl_crystal_F_000 536
_exptl_crystal_size_max 0.300
_exptl_crystal_size_mid 0.270
_exptl_crystal_size_min 0.240
_refine_diff_density_max 1.472
_refine_diff_density_min -0.609
_refine_diff_density_rms 0.112
_refine_ls_extinction_coef 0.0248(9)
_refine_ls_extinction_method 'SHELXL-2018_3 (Sheldrick 2018)'
_refine_ls_goodness_of_fit_ref 1.070
_refine_ls_hydrogen_treatment constr
_refine_ls_matrix_type full
_refine_ls_number_parameters 224
_refine_ls_number_reflns 4783
_refine_ls_number_restraints 0
_refine_ls_restrained_S_all 1.070
_refine_ls_R_factor_all 0.0281
_refine_ls_R_factor_gt 0.0253
_refine_ls_shift/su_max 0.013
_refine_ls_shift/su_mean 0.001
_refine_ls_structure_factor_coef Fsqd
_refine_ls_weighting_details 'w=1/[\s^2^(Fo^2^)+(0.0152P)^2^+1.6350P] where P=(Fo^2^+2Fc^2^)/3'
_refine_ls_weighting_scheme calc
_refine_ls_wR_factor_gt 0.0582
_refine_ls_wR_factor_ref 0.0602
_reflns_Friedel_coverage 0.000
_reflns_number_gt 4469
_reflns_number_total 4783
_reflns_threshold_expression >2sigma(I)
_cod_data_source_file c9ob01885a2.cif
_cod_data_source_block 5s-I-2_MT301
_cod_depositor_comments 'Adding full bibliography for 7157127--7157141.cif.'
_cod_original_cell_volume 1046.7(4)
_cod_database_code 7157138

loop_
_space_group_symop_operation_xyz
'x, y, z'
'-x, -y, -z'

loop_
_atom_site_label
_atom_site_type_symbol
_atom_site_fract_x
_atom_site_fract_y
_atom_site_fract_z
_atom_site_U_iso_or_equiv
_atom_site_adp_type
_atom_site_occupancy
_atom_site_site_symmetry_order
_atom_site_calc_flag
_atom_site_refinement_flags_posn
_atom_site_refinement_flags_adp
_atom_site_refinement_flags_occupancy
_atom_site_disorder_assembly
_atom_site_disorder_group
Fe1 Fe 0.71519(4) 0.58026(3) 0.77428(3) 0.01642(8) Uani 1 1 d . . . . .
F1 F 0.90945(15) 0.78106(13) 0.66171(11) 0.0218(3) Uani 1 1 d . . . . .
I1 I 0.32462(2) 0.61003(2) 0.66000(2) 0.02433(7) Uani 1 1 d . . . . .
C1A C 0.9153(3) 0.4493(3) 0.7720(3) 0.0280(4) Uani 0.590(4) 1 d G . P A 1
H1A H 1.018822 0.461722 0.739123 0.034 Uiso 0.590(4) 1 calc R U P A 1
C2A C 0.8517(5) 0.4735(3) 0.8881(3) 0.0280(4) Uani 0.590(4) 1 d G . P A 1
H2A H 0.905238 0.504952 0.946537 0.034 Uiso 0.590(4) 1 calc R U P A 1
C3A C 0.6941(4) 0.4424(3) 0.9015(3) 0.0280(4) Uani 0.590(4) 1 d G . P A 1
H3A H 0.623691 0.449405 0.970512 0.034 Uiso 0.590(4) 1 calc R U P A 1
C4A C 0.6603(3) 0.3990(3) 0.7937(4) 0.0280(4) Uani 0.590(4) 1 d G . P A 1
H4A H 0.563270 0.371845 0.777914 0.034 Uiso 0.590(4) 1 calc R U P A 1
C5A C 0.7970(5) 0.4032(3) 0.7137(2) 0.0280(4) Uani 0.590(4) 1 d G . P A 1
H5A H 0.807475 0.379458 0.634909 0.034 Uiso 0.590(4) 1 calc R U P A 1
C1B C 0.9047(5) 0.4778(4) 0.8565(4) 0.0280(4) Uani 0.410(4) 1 d G . P A 2
H1B H 0.993782 0.508444 0.882974 0.034 Uiso 0.410(4) 1 calc R U P A 2
C2B C 0.7580(7) 0.4664(5) 0.9231(3) 0.0280(4) Uani 0.410(4) 1 d G . P A 2
H2B H 0.731654 0.488154 1.001936 0.034 Uiso 0.410(4) 1 calc R U P A 2
C3B C 0.6574(4) 0.4168(5) 0.8512(5) 0.0280(4) Uani 0.410(4) 1 d G . P A 2
H3B H 0.552079 0.399560 0.873463 0.034 Uiso 0.410(4) 1 calc R U P A 2
C4B C 0.7420(6) 0.3975(4) 0.7402(4) 0.0280(4) Uani 0.410(4) 1 d G . P A 2
H4B H 0.703224 0.365096 0.675101 0.034 Uiso 0.410(4) 1 calc R U P A 2
C5B C 0.8948(5) 0.4352(5) 0.7435(4) 0.0280(4) Uani 0.410(4) 1 d G . P A 2
H5B H 0.976212 0.432390 0.680979 0.034 Uiso 0.410(4) 1 calc R U P A 2
C6 C 0.5252(2) 0.68159(19) 0.70468(19) 0.0154(4) Uani 1 1 d . . . . .
C7 C 0.5431(2) 0.72218(19) 0.81834(19) 0.0161(4) Uani 1 1 d . . . . .
H7 H 0.465949 0.721674 0.883480 0.019 Uiso 1 1 calc R U . . .
C8 C 0.6970(3) 0.7640(2) 0.81828(18) 0.0170(4) Uani 1 1 d . . . . .
C9 C 0.7662(2) 0.74778(19) 0.70167(18) 0.0152(4) Uani 1 1 d . . . . .
C10 C 0.6662(2) 0.69698(18) 0.62936(18) 0.0142(4) Uani 1 1 d . . . . .
C11 C 0.7015(2) 0.67176(19) 0.50125(18) 0.0150(4) Uani 1 1 d . . . . .
H11 H 0.613710 0.629942 0.475802 0.018 Uiso 1 1 calc R U . . .
O12 O 0.84907(19) 0.59202(15) 0.48058(14) 0.0207(3) Uani 1 1 d . . . . .
H12 H 0.869295 0.548352 0.541997 0.031 Uiso 1 1 calc R U . . .
C13 C 0.7114(2) 0.79144(19) 0.42624(18) 0.0153(4) Uani 1 1 d . . . . .
C14 C 0.8561(3) 0.8310(2) 0.38587(19) 0.0196(4) Uani 1 1 d . . . . .
H14 H 0.952275 0.781384 0.404278 0.024 Uiso 1 1 calc R U . . .
C15 C 0.8624(3) 0.9422(2) 0.3188(2) 0.0248(5) Uani 1 1 d . . . . .
H15 H 0.962085 0.967795 0.291151 0.030 Uiso 1 1 calc R U . . .
C16 C 0.7225(3) 1.0151(2) 0.2928(2) 0.0238(5) Uani 1 1 d . . . . .
H16 H 0.726721 1.091654 0.248111 0.029 Uiso 1 1 calc R U . . .
C17 C 0.5756(3) 0.9775(2) 0.3314(2) 0.0213(4) Uani 1 1 d . . . . .
H17 H 0.479954 1.027563 0.312432 0.026 Uiso 1 1 calc R U . . .
C18 C 0.5701(3) 0.8665(2) 0.39767(18) 0.0173(4) Uani 1 1 d . . . . .
O19 O 0.43270(18) 0.82123(16) 0.44121(15) 0.0226(3) Uani 1 1 d . . . . .
C20 C 0.2854(3) 0.8937(2) 0.4171(2) 0.0264(5) Uani 1 1 d . . . . .
H20A H 0.282398 0.977082 0.445473 0.040 Uiso 1 1 calc R U . . .
H20B H 0.197247 0.853786 0.456981 0.040 Uiso 1 1 calc R U . . .
H20C H 0.275560 0.900153 0.332420 0.040 Uiso 1 1 calc R U . . .
Si1 Si 0.78035(8) 0.82765(6) 0.94437(5) 0.02248(14) Uani 1 1 d . . . . .
C21 C 0.7185(4) 0.9996(3) 0.9390(2) 0.0356(6) Uani 1 1 d . . . . .
H21A H 0.606672 1.017404 0.921925 0.053 Uiso 1 1 calc R U . . .
H21B H 0.784722 1.039716 0.877344 0.053 Uiso 1 1 calc R U . . .
H21C H 0.731590 1.031702 1.014763 0.053 Uiso 1 1 calc R U . . .
C22 C 1.0021(3) 0.7948(3) 0.9306(3) 0.0388(7) Uani 1 1 d . . . . .
H22A H 1.043656 0.815679 1.002626 0.058 Uiso 1 1 calc R U . . .
H22B H 1.044674 0.845130 0.863982 0.058 Uiso 1 1 calc R U . . .
H22C H 1.034152 0.706507 0.917826 0.058 Uiso 1 1 calc R U . . .
C23 C 0.6945(4) 0.7553(3) 1.0832(2) 0.0346(6) Uani 1 1 d . . . . .
H23A H 0.725466 0.665171 1.085003 0.052 Uiso 1 1 calc R U . . .
H23B H 0.578272 0.773525 1.087652 0.052 Uiso 1 1 calc R U . . .
H23C H 0.734486 0.789265 1.150084 0.052 Uiso 1 1 calc R U . . .

loop_
_atom_site_aniso_label
_atom_site_aniso_U_11
_atom_site_aniso_U_22
_atom_site_aniso_U_33
_atom_site_aniso_U_23
_atom_site_aniso_U_13
_atom_site_aniso_U_12
Fe1 0.01360(15) 0.01410(15) 0.01973(16) 0.00463(11) 0.00096(11) 0.00051(11)
F1 0.0144(6) 0.0311(7) 0.0211(6) 0.0032(5) -0.0003(5) -0.0100(5)
I1 0.01628(9) 0.02626(10) 0.03258(10) -0.00563(6) -0.00091(6) -0.00918(6)
C1A 0.0280(9) 0.0202(7) 0.0320(10) 0.0087(7) 0.0017(7) 0.0031(6)
C2A 0.0280(9) 0.0202(7) 0.0320(10) 0.0087(7) 0.0017(7) 0.0031(6)
C3A 0.0280(9) 0.0202(7) 0.0320(10) 0.0087(7) 0.0017(7) 0.0031(6)
C4A 0.0280(9) 0.0202(7) 0.0320(10) 0.0087(7) 0.0017(7) 0.0031(6)
C5A 0.0280(9) 0.0202(7) 0.0320(10) 0.0087(7) 0.0017(7) 0.0031(6)
C1B 0.0280(9) 0.0202(7) 0.0320(10) 0.0087(7) 0.0017(7) 0.0031(6)
C2B 0.0280(9) 0.0202(7) 0.0320(10) 0.0087(7) 0.0017(7) 0.0031(6)
C3B 0.0280(9) 0.0202(7) 0.0320(10) 0.0087(7) 0.0017(7) 0.0031(6)
C4B 0.0280(9) 0.0202(7) 0.0320(10) 0.0087(7) 0.0017(7) 0.0031(6)
C5B 0.0280(9) 0.0202(7) 0.0320(10) 0.0087(7) 0.0017(7) 0.0031(6)
C6 0.0117(9) 0.0136(9) 0.0210(10) -0.0001(8) -0.0021(7) -0.0019(7)
C7 0.0145(9) 0.0149(9) 0.0179(10) 0.0014(8) 0.0013(7) -0.0009(7)
C8 0.0168(10) 0.0178(10) 0.0163(10) 0.0022(8) -0.0023(8) -0.0030(8)
C9 0.0121(9) 0.0149(9) 0.0182(10) 0.0030(8) -0.0010(7) -0.0030(7)
C10 0.0135(9) 0.0112(9) 0.0172(10) 0.0017(7) -0.0014(7) -0.0001(7)
C11 0.0139(9) 0.0148(9) 0.0158(10) -0.0025(7) -0.0006(7) 0.0001(7)
O12 0.0192(8) 0.0188(8) 0.0214(8) 0.0003(6) 0.0011(6) 0.0055(6)
C13 0.0172(10) 0.0163(10) 0.0119(9) -0.0021(7) -0.0025(7) 0.0009(8)
C14 0.0168(10) 0.0204(11) 0.0204(10) 0.0005(8) -0.0007(8) 0.0007(8)
C15 0.0207(11) 0.0261(12) 0.0258(12) 0.0030(9) 0.0046(9) -0.0026(9)
C16 0.0287(12) 0.0212(11) 0.0193(11) 0.0048(9) 0.0013(9) -0.0003(9)
C17 0.0213(11) 0.0213(11) 0.0196(10) 0.0014(8) -0.0040(8) 0.0039(9)
C18 0.0160(10) 0.0210(10) 0.0144(9) -0.0029(8) -0.0013(7) 0.0000(8)
O19 0.0132(7) 0.0245(8) 0.0295(9) 0.0019(7) -0.0033(6) -0.0004(6)
C20 0.0144(10) 0.0313(13) 0.0332(13) -0.0033(10) -0.0070(9) 0.0024(9)
Si1 0.0247(3) 0.0303(3) 0.0149(3) 0.0014(2) -0.0041(2) -0.0119(3)
C21 0.0505(17) 0.0327(14) 0.0272(13) -0.0070(11) -0.0012(12) -0.0168(13)
C22 0.0272(13) 0.0566(19) 0.0357(15) 0.0111(13) -0.0132(11) -0.0161(13)
C23 0.0439(16) 0.0435(16) 0.0190(12) 0.0034(11) -0.0014(11) -0.0182(13)

loop_
_atom_type_symbol
_atom_type_description
_atom_type_scat_dispersion_real
_atom_type_scat_dispersion_imag
_atom_type_scat_source
C C 0.0033 0.0016 'International Tables Vol C Tables 4.2.6.8 and 6.1.1.4'
H H 0.0000 0.0000 'International Tables Vol C Tables 4.2.6.8 and 6.1.1.4'
F F 0.0171 0.0103 'International Tables Vol C Tables 4.2.6.8 and 6.1.1.4'
Fe Fe 0.3463 0.8444 'International Tables Vol C Tables 4.2.6.8 and 6.1.1.4'
I I -0.4742 1.8119 'International Tables Vol C Tables 4.2.6.8 and 6.1.1.4'
O O 0.0106 0.0060 'International Tables Vol C Tables 4.2.6.8 and 6.1.1.4'
Si Si 0.0817 0.0704 'International Tables Vol C Tables 4.2.6.8 and 6.1.1.4'

loop_
_geom_angle_atom_site_label_1
_geom_angle_atom_site_label_2
_geom_angle_atom_site_label_3
_geom_angle
C6 Fe1 C2A 161.38(13)
C6 Fe1 C3B 111.14(14)
C6 Fe1 C4B 113.83(13)
C3B Fe1 C4B 40.93(8)
C6 Fe1 C3A 122.87(12)
C2A Fe1 C3A 40.94(5)
C6 Fe1 C9 67.66(8)
C2A Fe1 C9 123.70(12)
C3B Fe1 C9 177.67(15)
C4B Fe1 C9 141.27(17)
C3A Fe1 C9 157.32(14)
C6 Fe1 C7 41.29(8)
C2A Fe1 C7 125.32(11)
C3B Fe1 C7 110.32(13)
C4B Fe1 C7 140.89(16)
C3A Fe1 C7 106.17(9)
C9 Fe1 C7 67.43(8)
C6 Fe1 C10 41.16(8)
C2A Fe1 C10 157.03(13)
C3B Fe1 C10 139.55(18)
C4B Fe1 C10 113.14(14)
C3A Fe1 C10 159.82(14)
C9 Fe1 C10 40.77(8)
C7 Fe1 C10 69.61(8)
C6 Fe1 C1A 154.67(12)
C2A Fe1 C1A 40.57(6)
C3A Fe1 C1A 68.13(7)
C9 Fe1 C1A 111.61(10)
C7 Fe1 C1A 163.76(12)
C10 Fe1 C1A 121.08(11)
C6 Fe1 C2B 137.13(16)
C3B Fe1 C2B 40.52(7)
C4B Fe1 C2B 68.16(9)
C9 Fe1 C2B 139.04(18)
C7 Fe1 C2B 108.43(13)
C10 Fe1 C2B 178.03(13)
C6 Fe1 C5B 143.27(15)
C3B Fe1 C5B 68.15(10)
C4B Fe1 C5B 40.51(8)
C9 Fe1 C5B 114.04(13)
C7 Fe1 C5B 175.35(15)
C10 Fe1 C5B 114.53(13)
C2B Fe1 C5B 67.43(9)
C6 Fe1 C8 69.72(8)
C2A Fe1 C8 108.43(10)
C3B Fe1 C8 137.34(18)
C4B Fe1 C8 176.23(13)
C3A Fe1 C8 120.27(12)
C9 Fe1 C8 40.53(8)
C7 Fe1 C8 41.07(8)
C10 Fe1 C8 70.28(8)
C1A Fe1 C8 127.43(11)
C2B Fe1 C8 108.47(14)
C5B Fe1 C8 137.17(16)
C2A C1A C5A 108.0
C2A C1A Fe1 68.15(12)
C5A C1A Fe1 71.30(12)
C2A C1A H1A 126.0
C5A C1A H1A 126.0
Fe1 C1A H1A 126.1
C1A C2A C3A 108.0
C1A C2A Fe1 71.29(12)
C3A C2A Fe1 69.80(12)
C1A C2A H2A 126.0
C3A C2A H2A 126.0
Fe1 C2A H2A 124.5
C4A C3A C2A 108.0
C4A C3A Fe1 71.54(12)
C2A C3A Fe1 69.26(12)
C4A C3A H3A 126.0
C2A C3A H3A 126.0
Fe1 C3A H3A 124.8
C3A C4A C5A 108.0
C3A C4A Fe1 68.09(12)
C5A C4A Fe1 70.93(12)
C3A C4A H4A 126.0
C5A C4A H4A 126.0
Fe1 C4A H4A 126.5
C1A C5A C4A 108.0
C1A C5A Fe1 68.87(12)
C4A C5A Fe1 69.35(12)
C1A C5A H5A 126.0
C4A C5A H5A 126.0
Fe1 C5A H5A 127.3
C5B C1B C2B 108.0
C5B C1B Fe1 69.17(17)
C2B C1B Fe1 69.15(17)
C5B C1B H1B 126.0
C2B C1B H1B 126.0
Fe1 C1B H1B 127.3
C3B C2B C1B 108.0
C3B C2B Fe1 68.27(17)
C1B C2B Fe1 70.97(17)
C3B C2B H2B 126.0
C1B C2B H2B 126.0
Fe1 C2B H2B 126.3
C4B C3B C2B 108.0
C4B C3B Fe1 69.54(18)
C2B C3B Fe1 71.22(17)
C4B C3B H3B 126.0
C2B C3B H3B 126.0
Fe1 C3B H3B 124.8
C3B C4B C5B 108.0
C3B C4B Fe1 69.52(17)
C5B C4B Fe1 71.23(17)
C3B C4B H4B 126.0
C5B C4B H4B 126.0
Fe1 C4B H4B 124.8
C4B C5B C1B 108.0
C4B C5B Fe1 68.26(17)
C1B C5B Fe1 70.95(17)
C4B C5B H5B 126.0
C1B C5B H5B 126.0
Fe1 C5B H5B 126.3
C7 C6 C10 109.21(18)
C7 C6 Fe1 69.79(12)
C10 C6 Fe1 70.71(12)
C7 C6 I1 124.27(15)
C10 C6 I1 126.52(15)
Fe1 C6 I1 125.13(10)
C6 C7 C8 109.25(18)
C6 C7 Fe1 68.92(12)
C8 C7 Fe1 70.93(12)
C6 C7 H7 125.4
C8 C7 H7 125.4
Fe1 C7 H7 126.4
C9 C8 C7 104.00(18)
C9 C8 Si1 129.19(16)
C7 C8 Si1 126.80(16)
C9 C8 Fe1 68.17(12)
C7 C8 Fe1 68.00(12)
Si1 C8 Fe1 128.24(11)
F1 C9 C8 123.72(18)
F1 C9 C10 123.00(18)
C8 C9 C10 113.24(18)
F1 C9 Fe1 128.29(15)
C8 C9 Fe1 71.30(12)
C10 C9 Fe1 70.56(12)
C9 C10 C6 104.30(18)
C9 C10 C11 126.64(18)
C6 C10 C11 129.01(18)
C9 C10 Fe1 68.68(12)
C6 C10 Fe1 68.13(12)
C11 C10 Fe1 128.84(14)
O12 C11 C10 111.68(17)
O12 C11 C13 108.10(17)
C10 C11 C13 111.32(17)
O12 C11 H11 108.6
C10 C11 H11 108.6
C13 C11 H11 108.6
C11 O12 H12 109.5
C14 C13 C18 118.5(2)
C14 C13 C11 121.96(19)
C18 C13 C11 119.53(19)
C13 C14 C15 121.0(2)
C13 C14 H14 119.5
C15 C14 H14 119.5
C16 C15 C14 119.6(2)
C16 C15 H15 120.2
C14 C15 H15 120.2
C15 C16 C17 120.7(2)
C15 C16 H16 119.7
C17 C16 H16 119.7
C18 C17 C16 119.4(2)
C18 C17 H17 120.3
C16 C17 H17 120.3
O19 C18 C17 124.4(2)
O19 C18 C13 114.85(19)
C17 C18 C13 120.8(2)
C18 O19 C20 117.69(19)
O19 C20 H20A 109.5
O19 C20 H20B 109.5
H20A C20 H20B 109.5
O19 C20 H20C 109.5
H20A C20 H20C 109.5
H20B C20 H20C 109.5
C23 Si1 C22 111.36(14)
C23 Si1 C21 109.74(14)
C22 Si1 C21 109.62(14)
C23 Si1 C8 108.37(11)
C22 Si1 C8 109.95(12)
C21 Si1 C8 107.73(11)
Si1 C21 H21A 109.5
Si1 C21 H21B 109.5
H21A C21 H21B 109.5
Si1 C21 H21C 109.5
H21A C21 H21C 109.5
H21B C21 H21C 109.5
Si1 C22 H22A 109.5
Si1 C22 H22B 109.5
H22A C22 H22B 109.5
Si1 C22 H22C 109.5
H22A C22 H22C 109.5
H22B C22 H22C 109.5
Si1 C23 H23A 109.5
Si1 C23 H23B 109.5
H23A C23 H23B 109.5
Si1 C23 H23C 109.5
H23A C23 H23C 109.5
H23B C23 H23C 109.5

loop_
_geom_bond_atom_site_label_1
_geom_bond_atom_site_label_2
_geom_bond_distance
Fe1 C6 2.025(2)
Fe1 C2A 2.027(3)
Fe1 C3B 2.030(4)
Fe1 C4B 2.031(5)
Fe1 C3A 2.034(3)
Fe1 C9 2.035(2)
Fe1 C7 2.037(2)
Fe1 C10 2.060(2)
Fe1 C1A 2.068(3)
Fe1 C2B 2.069(4)
Fe1 C5B 2.070(5)
Fe1 C8 2.076(2)
F1 C9 1.351(2)
I1 C6 2.087(2)
C1A C2A 1.4200
C1A C5A 1.4200
C1A H1A 0.9500
C2A C3A 1.4200
C2A H2A 0.9500
C3A C4A 1.4200
C3A H3A 0.9500
C4A C5A 1.4200
C4A H4A 0.9500
C5A H5A 0.9500
C1B C5B 1.4200
C1B C2B 1.4200
C1B H1B 0.9500
C2B C3B 1.4200
C2B H2B 0.9500
C3B C4B 1.4200
C3B H3B 0.9500
C4B C5B 1.4200
C4B H4B 0.9500
C5B H5B 0.9500
C6 C7 1.432(3)
C6 C10 1.436(3)
C7 C8 1.443(3)
C7 H7 0.9500
C8 C9 1.425(3)
C8 Si1 1.879(2)
C9 C10 1.426(3)
C10 C11 1.510(3)
C11 O12 1.438(2)
C11 C13 1.518(3)
C11 H11 1.0000
O12 H12 0.8400
C13 C14 1.389(3)
C13 C18 1.411(3)
C14 C15 1.393(3)
C14 H14 0.9500
C15 C16 1.384(3)
C15 H15 0.9500
C16 C17 1.394(3)
C16 H16 0.9500
C17 C18 1.386(3)
C17 H17 0.9500
C18 O19 1.370(3)
O19 C20 1.427(3)
C20 H20A 0.9800
C20 H20B 0.9800
C20 H20C 0.9800
Si1 C23 1.861(3)
Si1 C22 1.868(3)
Si1 C21 1.872(3)
C21 H21A 0.9800
C21 H21B 0.9800
C21 H21C 0.9800
C22 H22A 0.9800
C22 H22B 0.9800
C22 H22C 0.9800
C23 H23A 0.9800
C23 H23B 0.9800
C23 H23C 0.9800

loop_
_geom_torsion_atom_site_label_1
_geom_torsion_atom_site_label_2
_geom_torsion_atom_site_label_3
_geom_torsion_atom_site_label_4
_geom_torsion
C5A C1A C2A C3A 0.0
Fe1 C1A C2A C3A 60.43(12)
C5A C1A C2A Fe1 -60.43(12)
C1A C2A C3A C4A 0.0
Fe1 C2A C3A C4A 61.38(12)
C1A C2A C3A Fe1 -61.38(12)
C2A C3A C4A C5A 0.0
Fe1 C3A C4A C5A 59.93(12)
C2A C3A C4A Fe1 -59.93(12)
C2A C1A C5A C4A 0.0
Fe1 C1A C5A C4A -58.46(11)
C2A C1A C5A Fe1 58.46(11)
C3A C4A C5A C1A 0.0
Fe1 C4A C5A C1A 58.16(11)
C3A C4A C5A Fe1 -58.16(12)
C5B C1B C2B C3B 0.0
Fe1 C1B C2B C3B 58.40(17)
C5B C1B C2B Fe1 -58.40(17)
C1B C2B C3B C4B 0.0
Fe1 C2B C3B C4B 60.09(18)
C1B C2B C3B Fe1 -60.09(17)
C2B C3B C4B C5B 0.0
Fe1 C3B C4B C5B 61.15(17)
C2B C3B C4B Fe1 -61.15(17)
C3B C4B C5B C1B 0.0
Fe1 C4B C5B C1B 60.07(17)
C3B C4B C5B Fe1 -60.07(17)
C2B C1B C5B C4B 0.0
Fe1 C1B C5B C4B -58.39(16)
C2B C1B C5B Fe1 58.39(16)
C10 C6 C7 C8 -0.3(2)
Fe1 C6 C7 C8 59.63(15)
I1 C6 C7 C8 179.05(14)
C10 C6 C7 Fe1 -59.93(15)
I1 C6 C7 Fe1 119.42(15)
C6 C7 C8 C9 0.6(2)
Fe1 C7 C8 C9 59.06(14)
C6 C7 C8 Si1 179.49(16)
Fe1 C7 C8 Si1 -122.10(17)
C6 C7 C8 Fe1 -58.41(15)
C7 C8 C9 F1 176.95(19)
Si1 C8 C9 F1 -1.8(3)
Fe1 C8 C9 F1 -124.1(2)
C7 C8 C9 C10 -0.8(2)
Si1 C8 C9 C10 -179.60(16)
Fe1 C8 C9 C10 58.14(15)
C7 C8 C9 Fe1 -58.95(14)
Si1 C8 C9 Fe1 122.26(18)
F1 C9 C10 C6 -177.14(18)
C8 C9 C10 C6 0.6(2)
Fe1 C9 C10 C6 59.19(13)
F1 C9 C10 C11 0.4(3)
C8 C9 C10 C11 178.17(19)
Fe1 C9 C10 C11 -123.3(2)
F1 C9 C10 Fe1 123.7(2)
C8 C9 C10 Fe1 -58.56(16)
C7 C6 C10 C9 -0.2(2)
Fe1 C6 C10 C9 -59.56(14)
I1 C6 C10 C9 -179.52(14)
C7 C6 C10 C11 -177.64(19)
Fe1 C6 C10 C11 123.0(2)
I1 C6 C10 C11 3.0(3)
C7 C6 C10 Fe1 59.37(15)
I1 C6 C10 Fe1 -119.96(16)
C9 C10 C11 O12 55.9(3)
C6 C10 C11 O12 -127.2(2)
Fe1 C10 C11 O12 -35.1(2)
C9 C10 C11 C13 -65.0(3)
C6 C10 C11 C13 111.9(2)
Fe1 C10 C11 C13 -156.00(15)
O12 C11 C13 C14 -22.9(3)
C10 C11 C13 C14 100.1(2)
O12 C11 C13 C18 158.15(18)
C10 C11 C13 C18 -78.8(2)
C18 C13 C14 C15 0.1(3)
C11 C13 C14 C15 -178.9(2)
C13 C14 C15 C16 0.6(4)
C14 C15 C16 C17 -1.0(4)
C15 C16 C17 C18 0.7(4)
C16 C17 C18 O19 179.3(2)
C16 C17 C18 C13 0.0(3)
C14 C13 C18 O19 -179.73(19)
C11 C13 C18 O19 -0.7(3)
C14 C13 C18 C17 -0.4(3)
C11 C13 C18 C17 178.65(19)
C17 C18 O19 C20 -0.4(3)
C13 C18 O19 C20 178.98(19)
C9 C8 Si1 C23 -151.5(2)
C7 C8 Si1 C23 29.9(2)
Fe1 C8 Si1 C23 -59.72(18)
C9 C8 Si1 C22 -29.6(2)
C7 C8 Si1 C22 151.9(2)
Fe1 C8 Si1 C22 62.20(18)
C9 C8 Si1 C21 89.8(2)
C7 C8 Si1 C21 -88.7(2)
Fe1 C8 Si1 C21 -178.39(15)
